data_4030963
loop_
_publ_author_name
'Damera, Krishna'
'Yu, Bingchen'
'Wang, Binghe'

_publ_section_title
;
 Stereoselective Synthesis of
 1-Methyl-3',4',5',6'-tetrahydrospiro[indoline-3,2'-pyran]-2-one
 Derivatives via Prins Cyclization.
;
_journal_issue 11
_journal_name_full 'The Journal of organic chemistry'
_journal_page_first 5457
_journal_page_last 5463
_journal_paper_doi 10.1021/acs.joc.5b00249
_journal_volume 80
_journal_year 2015
_chemical_formula_moiety 'C20 H20 Br N O4'
_chemical_formula_sum 'C20 H20 Br N O4'
_chemical_formula_weight 418.28
_space_group_crystal_system triclinic
_space_group_IT_number 2
_space_group_name_Hall '-P 1'
_space_group_name_H-M_alt 'P -1'
_symmetry_space_group_name_Hall '-P 1'
_symmetry_space_group_name_H-M 'P -1'
_atom_sites_solution_hydrogens mixed
_atom_sites_solution_primary iterative
_audit_creation_date 2014-11-12
_audit_creation_method
;
Olex2 1.2-beta
(compiled 2014.11.07 svn.r3078 for OlexSys, GUI svn.r4941)
;
_cell_angle_alpha 95.567(4)
_cell_angle_beta 108.801(4)
_cell_angle_gamma 95.300(4)
_cell_formula_units_Z 2
_cell_length_a 7.737(2)
_cell_length_b 10.668(3)
_cell_length_c 11.524(3)
_cell_measurement_reflns_used 7955
_cell_measurement_temperature 110(2)
_cell_measurement_theta_max 30.23
_cell_measurement_theta_min 2.513
_cell_volume 888.4(4)
_computing_cell_refinement 'SAINT v8.34A (Bruker, 2013)'
_computing_data_collection 'APEX2 v2014.1-1 (Bruker, 2014)'
_computing_data_reduction 'SAINT v8.34A (Bruker, 2013)'
_computing_molecular_graphics 'Olex2 (Dolomanov et al., 2009)'
_computing_publication_material 'Olex2 (Dolomanov et al., 2009)'
_computing_structure_refinement 'SHELXL-97 (Sheldrick, 2008)'
_computing_structure_solution 'SHELXS-97 (Sheldrick, 2008)'
_diffrn_ambient_temperature 110(2)
_diffrn_detector_area_resol_mean 512
_diffrn_measured_fraction_theta_full 0.994
_diffrn_measured_fraction_theta_max 0.975
_diffrn_measurement_device_type 'Bruker APEX-II CCD'
_diffrn_measurement_method '\f and \w scans'
_diffrn_radiation_monochromator graphite
_diffrn_radiation_type MoK\a
_diffrn_radiation_wavelength 0.71073
_diffrn_reflns_av_R_equivalents 0.0314
_diffrn_reflns_av_unetI/netI 0.0509
_diffrn_reflns_laue_measured_fraction_full 0.994
_diffrn_reflns_laue_measured_fraction_max 0.975
_diffrn_reflns_limit_h_max 10
_diffrn_reflns_limit_h_min -10
_diffrn_reflns_limit_k_max 15
_diffrn_reflns_limit_k_min -15
_diffrn_reflns_limit_l_max 16
_diffrn_reflns_limit_l_min -16
_diffrn_reflns_number 10782
_diffrn_reflns_point_group_measured_fraction_full 0.994
_diffrn_reflns_point_group_measured_fraction_max 0.975
_diffrn_reflns_theta_full 26.000
_diffrn_reflns_theta_max 30.289
_diffrn_reflns_theta_min 2.513
_diffrn_source 'fine-focus sealed tube'
_diffrn_standards_number 0
_exptl_absorpt_coefficient_mu 2.340
_exptl_absorpt_correction_T_max 0.7460
_exptl_absorpt_correction_T_min 0.6053
_exptl_absorpt_correction_type multi-scan
_exptl_absorpt_process_details
;
SADABS-2014/4 (Bruker,2014/4) was used for absorption correction.
wR2(int) was 0.0701 before and 0.0364 after correction.
The Ratio of minimum to maximum transmission is 0.8114.
The \l/2 correction factor is Not present.
;
_exptl_crystal_colour colourless
_exptl_crystal_colour_primary colourless
_exptl_crystal_density_diffrn 1.564
_exptl_crystal_description prism
_exptl_crystal_F_000 428
_exptl_crystal_recrystallization_method 'The material was recrystallised from ethanol by slow evaporation'
_exptl_crystal_size_max 0.523
_exptl_crystal_size_mid 0.161
_exptl_crystal_size_min 0.134
_refine_diff_density_max 1.267
_refine_diff_density_min -0.740
_refine_diff_density_rms 0.099
_refine_ls_extinction_method none
_refine_ls_goodness_of_fit_ref 1.059
_refine_ls_hydrogen_treatment mixed
_refine_ls_matrix_type full
_refine_ls_number_parameters 262
_refine_ls_number_reflns 5179
_refine_ls_number_restraints 17
_refine_ls_restrained_S_all 1.058
_refine_ls_R_factor_all 0.0590
_refine_ls_R_factor_gt 0.0440
_refine_ls_shift/su_max 0.002
_refine_ls_shift/su_mean 0.000
_refine_ls_structure_factor_coef Fsqd
_refine_ls_weighting_details 'w=1/[\s^2^(Fo^2^)+(0.0613P)^2^] where P=(Fo^2^+2Fc^2^)/3'
_refine_ls_weighting_scheme calc
_refine_ls_wR_factor_gt 0.1029
_refine_ls_wR_factor_ref 0.1097
_reflns_Friedel_coverage 0.000
_reflns_number_gt 4152
_reflns_number_total 5179
_reflns_threshold_expression 'I > 2\s(I)'
_cod_data_source_file jo5b00249_si_002.cif
_cod_data_source_block dk-vii-111b
_cod_depositor_comments 'Adding full bibliography for 4030962--4030963.cif.'
_cod_database_code 4030963
_shelxl_version_number 2014/6
_shelx_space_group_comment
;
The symmetry employed for this shelxl refinement is uniquely defined
by the following loop, which should always be used as a source of
symmetry information in preference to the above space-group names.
They are only intended as comments.
;
_olex2_refinement_description
;
1. Fixed Uiso
 At 1.2 times of:
  All C(H) groups
 At 1.5 times of:
  All H(H) groups
2. Restrained distances
 C4-H4b
 1 with sigma of 0.02
 O2-H2
 0.95 with sigma of 0.01
 C3-H3 \\sim C4-H4b \\sim C4-H4a \\sim C2-H2a \\sim C2-H2b
 with sigma of 0.005
 C1-H1 \\sim C3-H3
 with sigma of 0.005
3. Uiso/Uaniso restraints and constraints
Uiso(H4a) = Uiso(H4b) = Uiso(H2a) = Uiso(H2b)
Uiso(H3) = Uiso(H2a) = Uiso(H2b) = Uiso(H4b) = Uiso(H4a)
Uiso(H19a) = Uiso(H19b) = Uiso(H19c)
Uiso(H20b) = Uiso(H20c) = Uiso(H20a)
4.a Aromatic/amide H refined with riding coordinates:
 C11(H11), C12(H12), C15(H15), C9(H9), C14(H14), C17(H17), C18(H18)
4.b Idealised Me refined as rotating group:
 C20(H20a,H20b,H20c), C19(H19a,H19b,H19c)
;
_olex2_diffrn_ambient_temperature_device 'Oxford Cryosystems'
_olex2_exptl_crystal_mounting_method 'The crystal was mounted on a loop with paratone oil'
_olex2_submission_special_instructions 'No special instructions were received'

loop_
_space_group_symop_operation_xyz
'x, y, z'
'-x, -y, -z'

loop_
_atom_site_label
_atom_site_type_symbol
_atom_site_fract_x
_atom_site_fract_y
_atom_site_fract_z
_atom_site_U_iso_or_equiv
_atom_site_adp_type
_atom_site_occupancy
_atom_site_site_symmetry_order
_atom_site_calc_flag
_atom_site_refinement_flags_posn
Br1 Br 1.37852(3) 0.76242(2) 1.03565(2) 0.02694(9) Uani 1 1 d .
O2 O 0.2323(2) 0.48069(15) 0.52049(15) 0.0205(3) Uani 1 1 d D
O3 O 0.3312(2) 0.67715(15) 0.40718(15) 0.0211(3) Uani 1 1 d .
O1 O 0.4960(2) 0.77972(13) 0.68793(14) 0.0144(3) Uani 1 1 d .
O4 O 0.1996(2) 1.16372(14) 0.83356(14) 0.0179(3) Uani 1 1 d .
C20 C 0.2743(3) 0.9131(2) 0.3072(2) 0.0217(5) Uani 1 1 d .
H20A H 0.3034 0.8380 0.2613 0.041(5) Uiso 1 1 calc GR
H20B H 0.3660 0.9886 0.3149 0.041(5) Uiso 1 1 calc GR
H20C H 0.1477 0.9316 0.2610 0.041(5) Uiso 1 1 calc GR
N1 N 0.2825(3) 0.88569(17) 0.42976(17) 0.0164(4) Uani 1 1 d .
C4 C 0.1743(3) 0.6786(2) 0.6245(2) 0.0152(4) Uani 1 1 d D
C11 C 0.2097(3) 1.1662(2) 0.6232(2) 0.0179(4) Uani 1 1 d .
H11 H 0.1901 1.2566 0.6237 0.021 Uiso 1 1 calc R
C12 C 0.2285(3) 1.0984(2) 0.5177(2) 0.0172(4) Uani 1 1 d .
H12 H 0.2213 1.1395 0.4431 0.021 Uiso 1 1 calc R
C8 C 0.2695(3) 0.91439(19) 0.62635(19) 0.0135(4) Uani 1 1 d .
C6 C 0.3112(3) 0.7714(2) 0.4693(2) 0.0158(4) Uani 1 1 d .
C3 C 0.2414(3) 0.5483(2) 0.6363(2) 0.0169(4) Uani 1 1 d D
C5 C 0.3121(3) 0.78037(19) 0.60547(19) 0.0135(4) Uani 1 1 d .
C19 C 0.1627(3) 1.2924(2) 0.8373(2) 0.0213(5) Uani 1 1 d .
H19A H 0.0468 1.2987 0.7686 0.021(4) Uiso 1 1 calc GR
H19B H 0.2675 1.3476 0.8275 0.021(4) Uiso 1 1 calc GR
H19C H 0.1481 1.3210 0.9185 0.021(4) Uiso 1 1 calc GR
C7 C 0.2570(3) 0.9734(2) 0.52166(19) 0.0153(4) Uani 1 1 d .
C15 C 1.0190(3) 0.8275(2) 0.9265(2) 0.0193(4) Uani 1 1 d .
H15 H 1.0740 0.9142 0.9686 0.023 Uiso 1 1 calc R
C13 C 0.7578(3) 0.6828(2) 0.78778(19) 0.0153(4) Uani 1 1 d .
C2 C 0.4365(3) 0.5623(2) 0.7297(2) 0.0169(4) Uani 1 1 d D
C9 C 0.2516(3) 0.9793(2) 0.7299(2) 0.0147(4) Uani 1 1 d .
H9 H 0.2617 0.9377 0.8046 0.018 Uiso 1 1 calc R
C14 C 0.8357(3) 0.8041(2) 0.8495(2) 0.0182(4) Uani 1 1 d .
H14 H 0.7597 0.8746 0.8385 0.022 Uiso 1 1 calc R
C17 C 1.0460(3) 0.6049(2) 0.8889(2) 0.0194(4) Uani 1 1 d .
H17 H 1.1198 0.5336 0.9058 0.023 Uiso 1 1 calc R
C18 C 0.8646(3) 0.5829(2) 0.8105(2) 0.0177(4) Uani 1 1 d .
H18 H 0.8099 0.4956 0.7700 0.021 Uiso 1 1 calc R
C1 C 0.5646(3) 0.65784(19) 0.6950(2) 0.0154(4) Uani 1 1 d D
C16 C 1.1232(3) 0.7278(2) 0.94340(19) 0.0177(4) Uani 1 1 d .
C10 C 0.2186(3) 1.1066(2) 0.7269(2) 0.0156(4) Uani 1 1 d .
H3 H 0.159(3) 0.500(2) 0.670(2) 0.017(3) Uiso 1 1 d D
H4A H 0.055(2) 0.670(2) 0.5578(17) 0.017(3) Uiso 1 1 d D
H2A H 0.441(4) 0.596(2) 0.8135(12) 0.017(3) Uiso 1 1 d D
H4B H 0.159(3) 0.711(2) 0.7028(14) 0.017(3) Uiso 1 1 d D
H2B H 0.488(3) 0.4813(14) 0.728(2) 0.017(3) Uiso 1 1 d D
H2 H 0.274(4) 0.534(2) 0.473(2) 0.025 Uiso 1 1 d DR
H1 H 0.573(4) 0.628(2) 0.6136(14) 0.026(7) Uiso 1 1 d D

loop_
_atom_site_aniso_label
_atom_site_aniso_U_11
_atom_site_aniso_U_22
_atom_site_aniso_U_33
_atom_site_aniso_U_23
_atom_site_aniso_U_13
_atom_site_aniso_U_12
Br1 0.01542(13) 0.03710(16) 0.02232(14) -0.00675(10) 0.00021(9) 0.00716(10)
O2 0.0195(8) 0.0158(8) 0.0233(8) -0.0027(6) 0.0057(7) -0.0008(6)
O3 0.0235(9) 0.0210(8) 0.0188(8) -0.0013(6) 0.0082(7) 0.0026(7)
O1 0.0122(7) 0.0123(7) 0.0169(7) 0.0016(5) 0.0022(6) 0.0020(5)
O4 0.0210(8) 0.0146(7) 0.0191(8) 0.0013(6) 0.0077(7) 0.0049(6)
C20 0.0236(12) 0.0268(12) 0.0150(10) 0.0054(9) 0.0064(9) 0.0027(9)
N1 0.0165(9) 0.0187(9) 0.0146(9) 0.0032(7) 0.0062(7) 0.0013(7)
C4 0.0142(10) 0.0135(9) 0.0181(10) 0.0009(8) 0.0065(8) -0.0001(8)
C11 0.0143(10) 0.0144(10) 0.0230(11) 0.0037(8) 0.0031(9) 0.0025(8)
C12 0.0144(10) 0.0179(10) 0.0189(10) 0.0063(8) 0.0043(9) 0.0016(8)
C8 0.0086(9) 0.0138(9) 0.0167(10) 0.0028(7) 0.0025(8) 0.0004(7)
C6 0.0104(10) 0.0199(10) 0.0160(10) 0.0025(8) 0.0032(8) 0.0005(8)
C3 0.0165(11) 0.0125(9) 0.0222(11) 0.0023(8) 0.0078(9) -0.0001(8)
C5 0.0128(10) 0.0132(9) 0.0133(9) 0.0013(7) 0.0029(8) 0.0018(7)
C19 0.0243(12) 0.0149(10) 0.0262(12) 0.0011(8) 0.0103(10) 0.0055(9)
C7 0.0103(10) 0.0197(10) 0.0141(10) 0.0010(8) 0.0024(8) 0.0002(8)
C15 0.0177(11) 0.0197(11) 0.0179(10) -0.0003(8) 0.0032(9) 0.0020(9)
C13 0.0144(10) 0.0169(10) 0.0143(10) 0.0022(8) 0.0040(8) 0.0038(8)
C2 0.0177(11) 0.0136(10) 0.0198(11) 0.0043(8) 0.0061(9) 0.0026(8)
C9 0.0120(10) 0.0154(10) 0.0168(10) 0.0044(8) 0.0047(8) 0.0010(8)
C14 0.0184(11) 0.0169(10) 0.0199(11) 0.0023(8) 0.0063(9) 0.0056(8)
C17 0.0196(11) 0.0198(11) 0.0208(11) 0.0026(8) 0.0078(9) 0.0085(9)
C18 0.0182(11) 0.0163(10) 0.0184(10) 0.0006(8) 0.0060(9) 0.0039(8)
C1 0.0146(10) 0.0128(9) 0.0175(10) 0.0000(8) 0.0037(9) 0.0037(8)
C16 0.0144(10) 0.0255(11) 0.0117(10) 0.0003(8) 0.0024(8) 0.0044(9)
C10 0.0126(10) 0.0162(10) 0.0161(10) 0.0014(8) 0.0029(8) 0.0005(8)

loop_
_atom_type_symbol
_atom_type_description
_atom_type_scat_dispersion_real
_atom_type_scat_dispersion_imag
_atom_type_scat_source
C C 0.0033 0.0016 'International Tables Vol C Tables 4.2.6.8 and 6.1.1.4'
H H 0.0000 0.0000 'International Tables Vol C Tables 4.2.6.8 and 6.1.1.4'
Br Br -0.2901 2.4595 'International Tables Vol C Tables 4.2.6.8 and 6.1.1.4'
N N 0.0061 0.0033 'International Tables Vol C Tables 4.2.6.8 and 6.1.1.4'
O O 0.0106 0.0060 'International Tables Vol C Tables 4.2.6.8 and 6.1.1.4'

loop_
_geom_angle_atom_site_label_1
_geom_angle_atom_site_label_2
_geom_angle_atom_site_label_3
_geom_angle
C3 O2 H2 111.1(17)
C5 O1 C1 116.66(16)
C10 O4 C19 117.77(17)
H20A C20 H20B 109.5
H20A C20 H20C 109.5
H20B C20 H20C 109.5
N1 C20 H20A 109.5
N1 C20 H20B 109.5
N1 C20 H20C 109.5
C6 N1 C20 123.87(18)
C6 N1 C7 111.54(17)
C7 N1 C20 124.57(18)
C3 C4 C5 114.04(18)
C3 C4 H4A 109.4(15)
C3 C4 H4B 108.7(15)
C5 C4 H4A 111.0(14)
C5 C4 H4B 104.5(15)
H4A C4 H4B 109(2)
C12 C11 H11 119.8
C10 C11 H11 119.8
C10 C11 C12 120.3(2)
C11 C12 H12 121.1
C7 C12 C11 117.8(2)
C7 C12 H12 121.1
C7 C8 C5 109.57(18)
C9 C8 C5 129.42(19)
C9 C8 C7 120.96(19)
O3 C6 N1 125.2(2)
O3 C6 C5 126.37(19)
N1 C6 C5 108.39(17)
O2 C3 C4 113.28(18)
O2 C3 C2 110.87(18)
O2 C3 H3 108.9(15)
C4 C3 H3 105.7(15)
C2 C3 C4 110.15(18)
C2 C3 H3 107.7(15)
O1 C5 C4 112.27(16)
O1 C5 C8 105.50(16)
O1 C5 C6 109.79(16)
C4 C5 C6 113.27(17)
C8 C5 C4 113.98(17)
C8 C5 C6 101.25(16)
O4 C19 H19A 109.5
O4 C19 H19B 109.5
O4 C19 H19C 109.5
H19A C19 H19B 109.5
H19A C19 H19C 109.5
H19B C19 H19C 109.5
C12 C7 N1 128.9(2)
C12 C7 C8 121.9(2)
C8 C7 N1 109.16(18)
C14 C15 H15 120.4
C16 C15 H15 120.4
C16 C15 C14 119.1(2)
C14 C13 C18 118.5(2)
C14 C13 C1 121.75(19)
C18 C13 C1 119.71(19)
C3 C2 H2A 112.1(15)
C3 C2 H2B 110.5(15)
C1 C2 C3 110.34(18)
C1 C2 H2A 105.7(15)
C1 C2 H2B 106.1(14)
H2A C2 H2B 112(2)
C8 C9 H9 121.0
C8 C9 C10 118.06(19)
C10 C9 H9 121.0
C15 C14 C13 121.0(2)
C15 C14 H14 119.5
C13 C14 H14 119.5
C18 C17 H17 120.3
C18 C17 C16 119.4(2)
C16 C17 H17 120.3
C13 C18 H18 119.6
C17 C18 C13 120.8(2)
C17 C18 H18 119.6
O1 C1 C13 106.19(17)
O1 C1 C2 110.63(17)
O1 C1 H1 107.6(16)
C13 C1 C2 113.38(18)
C13 C1 H1 108.0(17)
C2 C1 H1 110.7(16)
C15 C16 Br1 119.02(17)
C15 C16 C17 121.0(2)
C17 C16 Br1 119.87(17)
O4 C10 C11 124.84(19)
O4 C10 C9 114.22(18)
C11 C10 C9 120.9(2)

loop_
_geom_bond_atom_site_label_1
_geom_bond_atom_site_label_2
_geom_bond_distance
Br1 C16 1.898(2)
O2 C3 1.432(3)
O2 H2 0.930(10)
O3 C6 1.228(3)
O1 C5 1.435(3)
O1 C1 1.449(2)
O4 C19 1.427(3)
O4 C10 1.375(3)
C20 H20A 1.0001
C20 H20B 1.0001
C20 H20C 1.0001
C20 N1 1.452(3)
N1 C6 1.355(3)
N1 C7 1.418(3)
C4 C3 1.531(3)
C4 C5 1.531(3)
C4 H4A 0.982(10)
C4 H4B 0.984(10)
C11 H11 0.9900
C11 C12 1.409(3)
C11 C10 1.392(3)
C12 H12 0.9900
C12 C7 1.375(3)
C8 C5 1.510(3)
C8 C7 1.394(3)
C8 C9 1.374(3)
C6 C5 1.560(3)
C3 C2 1.529(3)
C3 H3 0.984(10)
C19 H19A 1.0001
C19 H19B 1.0001
C19 H19C 1.0001
C15 H15 0.9900
C15 C14 1.393(3)
C15 C16 1.384(3)
C13 C14 1.394(3)
C13 C18 1.402(3)
C13 C1 1.513(3)
C2 C1 1.526(3)
C2 H2A 0.984(10)
C2 H2B 0.983(10)
C9 H9 0.9900
C9 C10 1.407(3)
C14 H14 0.9900
C17 H17 0.9900
C17 C18 1.386(3)
C17 C16 1.386(3)
C18 H18 0.9900
C1 H1 0.984(10)

loop_
_geom_hbond_atom_site_label_D
_geom_hbond_atom_site_label_H
_geom_hbond_atom_site_label_A
_geom_hbond_distance_DH
_geom_hbond_distance_HA
_geom_hbond_distance_DA
_geom_hbond_angle_DHA
O2 H2 O3 0.930(10) 1.850(13) 2.750(2) 162(3)

loop_
_geom_torsion_atom_site_label_1
_geom_torsion_atom_site_label_2
_geom_torsion_atom_site_label_3
_geom_torsion_atom_site_label_4
_geom_torsion
O2 C3 C2 C1 72.0(2)
O3 C6 C5 O1 72.3(3)
O3 C6 C5 C4 -54.1(3)
O3 C6 C5 C8 -176.6(2)
C20 N1 C6 O3 -1.0(4)
C20 N1 C6 C5 179.58(19)
C20 N1 C7 C12 -3.0(4)
C20 N1 C7 C8 178.5(2)
N1 C6 C5 O1 -108.33(19)
N1 C6 C5 C4 125.29(19)
N1 C6 C5 C8 2.8(2)
C4 C3 C2 C1 -54.2(2)
C11 C12 C7 N1 -179.1(2)
C11 C12 C7 C8 -0.7(3)
C12 C11 C10 O4 -179.1(2)
C12 C11 C10 C9 1.9(3)
C8 C9 C10 O4 179.04(19)
C8 C9 C10 C11 -1.9(3)
C6 N1 C7 C12 178.5(2)
C6 N1 C7 C8 0.0(3)
C3 C4 C5 O1 -45.3(2)
C3 C4 C5 C8 -165.16(18)
C3 C4 C5 C6 79.8(2)
C3 C2 C1 O1 57.3(2)
C3 C2 C1 C13 176.43(17)
C5 O1 C1 C13 -179.50(16)
C5 O1 C1 C2 -56.1(2)
C5 C4 C3 O2 -76.0(2)
C5 C4 C3 C2 48.8(2)
C5 C8 C7 N1 1.9(2)
C5 C8 C7 C12 -176.68(19)
C5 C8 C9 C10 177.4(2)
C19 O4 C10 C11 2.0(3)
C19 O4 C10 C9 -178.98(19)
C7 N1 C6 O3 177.5(2)
C7 N1 C6 C5 -1.9(2)
C7 C8 C5 O1 111.58(19)
C7 C8 C5 C4 -124.8(2)
C7 C8 C5 C6 -2.8(2)
C7 C8 C9 C10 0.6(3)
C9 C8 C5 O1 -65.5(3)
C9 C8 C5 C4 58.1(3)
C9 C8 C5 C6 -180.0(2)
C9 C8 C7 N1 179.35(19)
C9 C8 C7 C12 0.7(3)
C14 C15 C16 Br1 174.17(16)
C14 C15 C16 C17 -2.5(3)
C14 C13 C18 C17 -2.5(3)
C14 C13 C1 O1 1.2(3)
C14 C13 C1 C2 -120.5(2)
C18 C13 C14 C15 3.8(3)
C18 C13 C1 O1 -176.91(18)
C18 C13 C1 C2 61.4(3)
C18 C17 C16 Br1 -172.85(16)
C18 C17 C16 C15 3.8(3)
C1 O1 C5 C4 49.4(2)
C1 O1 C5 C8 174.13(16)
C1 O1 C5 C6 -77.5(2)
C1 C13 C14 C15 -174.4(2)
C1 C13 C18 C17 175.7(2)
C16 C15 C14 C13 -1.4(3)
C16 C17 C18 C13 -1.3(3)
C10 C11 C12 C7 -0.5(3)
